data_2236781
loop_
_publ_author_name
'Li, Hai-Ye'
'Wang, Cheng'
'Huang, Fu-Ping'
'Jiang, Yi-Min'

_publ_section_title
;
 Triaqua(cyclohex-4-ene-1,2-dicarboxylato-\k<i>O</i>^1^)(1,10-phenanthroline-\k^2^<i>N</i>,<i>N</i>')cobalt(II)
;
_journal_coeditor_code ZQ2181
_journal_issue 11
_journal_name_full 'Acta Crystallographica Section E'
_journal_page_first m1375
_journal_page_last m1376
_journal_paper_doi 10.1107/S160053681204024X
_journal_volume 68
_journal_year 2012
_chemical_formula_iupac '[Co (C8 H8 O4) (C12 H8 N2) (H2 O)3]'
_chemical_formula_moiety 'C20 H22 Co N2 O7'
_chemical_formula_sum 'C20 H22 Co N2 O7'
_chemical_formula_weight 461.33
_chemical_name_systematic
;
Triaqua(cyclohex-4-ene-1,2-dicarboxylato-\k<i>O</i>^1^)(1,10-phenanthroline-
\k^2^<i>N</i>,<i>N</i>')cobalt(II)
;
_space_group_IT_number 14
_symmetry_cell_setting monoclinic
_symmetry_space_group_name_Hall '-P 2ybc'
_symmetry_space_group_name_H-M 'P 1 21/c 1'
_atom_sites_solution_hydrogens geom
_atom_sites_solution_primary direct
_atom_sites_solution_secondary difmap
_audit_creation_method SHELXL-97
_cell_angle_alpha 90.00
_cell_angle_beta 91.44(3)
_cell_angle_gamma 90.00
_cell_formula_units_Z 4
_cell_length_a 8.1730(16)
_cell_length_b 20.210(4)
_cell_length_c 12.068(2)
_cell_measurement_reflns_used 2567
_cell_measurement_temperature 293(2)
_cell_measurement_theta_max 25.3
_cell_measurement_theta_min 1.5
_cell_volume 1992.7(6)
_computing_cell_refinement 'SAINT (Bruker, 1998)'
_computing_data_collection 'SMART (Bruker, 1998)'
_computing_data_reduction 'SAINT (Bruker, 1998)'
_computing_molecular_graphics 'SHELXTL (Sheldrick, 2008)'
_computing_publication_material 'SHELXTL (Sheldrick, 2008)'
_computing_structure_refinement 'SHELXL97 (Sheldrick, 2008)'
_computing_structure_solution 'SHELXS97 (Sheldrick, 2008)'
_diffrn_ambient_temperature 293(2)
_diffrn_measured_fraction_theta_full 0.998
_diffrn_measured_fraction_theta_max 0.998
_diffrn_measurement_device_type 'Bruker SMART CCD area-detector'
_diffrn_measurement_method 'phi and omega scans'
_diffrn_radiation_monochromator graphite
_diffrn_radiation_source 'fine-focus sealed tube'
_diffrn_radiation_type MoK\a
_diffrn_radiation_wavelength 0.71073
_diffrn_reflns_av_R_equivalents 0.0731
_diffrn_reflns_av_sigmaI/netI 0.0585
_diffrn_reflns_limit_h_max 9
_diffrn_reflns_limit_h_min -9
_diffrn_reflns_limit_k_max 24
_diffrn_reflns_limit_k_min -24
_diffrn_reflns_limit_l_max 14
_diffrn_reflns_limit_l_min -14
_diffrn_reflns_number 15996
_diffrn_reflns_theta_full 25.25
_diffrn_reflns_theta_max 25.25
_diffrn_reflns_theta_min 3.14
_diffrn_standards_interval_count 150
_diffrn_standards_number 2
_exptl_absorpt_coefficient_mu 0.907
_exptl_absorpt_correction_T_max 0.945
_exptl_absorpt_correction_T_min 0.801
_exptl_absorpt_correction_type multi-scan
_exptl_absorpt_process_details '(SADABS; Sheldrick, 1996)'
_exptl_crystal_colour red
_exptl_crystal_density_diffrn 1.538
_exptl_crystal_density_method 'not measured'
_exptl_crystal_description block
_exptl_crystal_F_000 956
_exptl_crystal_size_max 0.40
_exptl_crystal_size_mid 0.20
_exptl_crystal_size_min 0.08
_refine_diff_density_max 0.282
_refine_diff_density_min -0.338
_refine_ls_extinction_method none
_refine_ls_goodness_of_fit_ref 0.994
_refine_ls_hydrogen_treatment mixed
_refine_ls_matrix_type full
_refine_ls_number_parameters 295
_refine_ls_number_reflns 3606
_refine_ls_number_restraints 9
_refine_ls_restrained_S_all 0.993
_refine_ls_R_factor_all 0.0837
_refine_ls_R_factor_gt 0.0606
_refine_ls_shift/su_max 0.000
_refine_ls_shift/su_mean 0.000
_refine_ls_structure_factor_coef Fsqd
_refine_ls_weighting_details 'w=1/[\s^2^(Fo^2^)+(0.0338P)^2^+5.0P] where P=(Fo^2^+2Fc^2^)/3'
_refine_ls_weighting_scheme calc
_refine_ls_wR_factor_gt 0.1113
_refine_ls_wR_factor_ref 0.1215
_reflns_number_gt 2982
_reflns_number_total 3606
_reflns_threshold_expression I>2sigma(I)
_cod_data_source_file zq2181.cif
_cod_data_source_block I
_cod_original_cell_volume 1992.7(7)
_cod_original_sg_symbol_H-M 'P 21/c'
_cod_database_code 2236781
_cod_database_fobs_code 2236781

loop_
_symmetry_equiv_pos_as_xyz
'x, y, z'
'-x, y+1/2, -z+1/2'
'-x, -y, -z'
'x, -y-1/2, z-1/2'

loop_
_atom_site_type_symbol
_atom_site_label
_atom_site_fract_x
_atom_site_fract_y
_atom_site_fract_z
_atom_site_U_iso_or_equiv
_atom_site_adp_type
_atom_site_calc_flag
_atom_site_refinement_flags
_atom_site_occupancy
_atom_site_symmetry_multiplicity
Co Co1 0.23393(6) 0.53534(3) 0.19466(4) 0.02844(17) Uani d . 1 1
C C1 0.3182(5) 0.67605(19) 0.1389(3) 0.0319(9) Uani d . 1 1
C C2 0.4497(5) 0.71600(19) 0.0814(3) 0.0327(9) Uani d . 1 1
H H2A 0.4249 0.7143 0.0016 0.039 Uiso calc R 1 1
C C3 0.4475(6) 0.7890(2) 0.1160(4) 0.0463(12) Uani d . 1 1
H H3A 0.5051 0.8151 0.0620 0.056 Uiso calc R 1 1
H H3B 0.3352 0.8045 0.1169 0.056 Uiso calc R 1 1
C C4 0.5250(6) 0.7988(2) 0.2267(5) 0.0567(14) Uani d . 1 1
H H4A 0.5006 0.8372 0.2655 0.068 Uiso calc R 1 1
C C5 0.6267(6) 0.7561(3) 0.2732(4) 0.0545(14) Uani d . 1 1
H H5C 0.6676 0.7657 0.3440 0.065 Uiso calc R 1 1
C C6 0.6815(5) 0.6932(2) 0.2206(4) 0.0400(11) Uani d . 1 1
H H6C 0.6419 0.6560 0.2632 0.048 Uiso calc R 1 1
H H6D 0.8001 0.6916 0.2228 0.048 Uiso calc R 1 1
C C7 0.6202(5) 0.68620(19) 0.1002(3) 0.0319(9) Uani d . 1 1
H H7C 0.6947 0.7123 0.0553 0.038 Uiso calc R 1 1
C C8 0.6262(5) 0.61588(19) 0.0556(3) 0.0305(9) Uani d . 1 1
C C9 0.3023(5) 0.5544(2) 0.4478(3) 0.0387(10) Uani d . 1 1
H H9A 0.3474 0.5952 0.4298 0.046 Uiso calc R 1 1
C C10 0.3035(6) 0.5346(2) 0.5592(4) 0.0460(12) Uani d . 1 1
H H10A 0.3491 0.5619 0.6138 0.055 Uiso calc R 1 1
C C11 0.2385(6) 0.4760(2) 0.5869(4) 0.0446(12) Uani d . 1 1
H H11A 0.2392 0.4628 0.6608 0.054 Uiso calc R 1 1
C C12 0.1695(5) 0.4345(2) 0.5047(3) 0.0369(10) Uani d . 1 1
C C13 0.0959(6) 0.3723(2) 0.5252(4) 0.0446(11) Uani d . 1 1
H H13A 0.0915 0.3568 0.5976 0.054 Uiso calc R 1 1
C C14 0.0322(6) 0.3351(2) 0.4419(4) 0.0457(12) Uani d . 1 1
H H14A -0.0140 0.2942 0.4577 0.055 Uiso calc R 1 1
C C15 0.0348(5) 0.3577(2) 0.3300(3) 0.0359(10) Uani d . 1 1
C C16 -0.0345(5) 0.3215(2) 0.2400(4) 0.0426(11) Uani d . 1 1
H H16A -0.0839 0.2807 0.2518 0.051 Uiso calc R 1 1
C C17 -0.0280(5) 0.3472(2) 0.1365(4) 0.0429(11) Uani d . 1 1
H H17A -0.0732 0.3242 0.0764 0.051 Uiso calc R 1 1
C C18 0.0467(5) 0.4080(2) 0.1210(3) 0.0357(10) Uani d . 1 1
H H18A 0.0505 0.4246 0.0493 0.043 Uiso calc R 1 1
C C19 0.1057(5) 0.41830(19) 0.3069(3) 0.0295(9) Uani d . 1 1
C C20 0.1743(5) 0.4581(2) 0.3947(3) 0.0306(9) Uani d . 1 1
N N1 0.2392(4) 0.51715(16) 0.3679(3) 0.0312(8) Uani d . 1 1
N N2 0.1127(4) 0.44351(16) 0.2022(3) 0.0295(8) Uani d . 1 1
O O1 0.3622(3) 0.62360(13) 0.1889(2) 0.0315(6) Uani d . 1 1
O O2 0.1735(3) 0.69566(14) 0.1286(3) 0.0439(8) Uani d . 1 1
O O3 0.5410(3) 0.60345(14) -0.0292(2) 0.0382(7) Uani d . 1 1
O O4 0.7164(3) 0.57339(13) 0.1038(2) 0.0356(7) Uani d . 1 1
O O5 0.4681(4) 0.48671(15) 0.1938(2) 0.0349(7) Uani d D 1 1
O O6 0.2453(4) 0.53756(15) 0.0198(2) 0.0334(7) Uani d D 1 1
O O7 0.0207(4) 0.59085(15) 0.1985(3) 0.0378(7) Uani d D 1 1
H H5A 0.465(6) 0.4552(16) 0.147(3) 0.062(17) Uiso d D 1 1
H H6A 0.258(5) 0.5009(13) -0.015(4) 0.061(17) Uiso d D 1 1
H H7A 0.054(5) 0.6283(14) 0.174(4) 0.052(15) Uiso d D 1 1
H H5B 0.538(5) 0.5151(17) 0.172(4) 0.059(17) Uiso d D 1 1
H H6B 0.324(4) 0.5630(16) 0.000(4) 0.054(16) Uiso d D 1 1
H H7B -0.077(3) 0.584(2) 0.172(4) 0.059(16) Uiso d D 1 1

loop_
_atom_site_aniso_label
_atom_site_aniso_U_11
_atom_site_aniso_U_22
_atom_site_aniso_U_33
_atom_site_aniso_U_12
_atom_site_aniso_U_13
_atom_site_aniso_U_23
Co1 0.0293(3) 0.0295(3) 0.0264(3) -0.0004(2) 0.0010(2) 0.0015(2)
C1 0.037(3) 0.025(2) 0.033(2) 0.0006(18) 0.0004(18) -0.0067(18)
C2 0.039(2) 0.028(2) 0.031(2) 0.0023(18) 0.0014(18) 0.0018(18)
C3 0.044(3) 0.027(2) 0.069(3) 0.001(2) 0.008(2) 0.004(2)
C4 0.053(3) 0.038(3) 0.080(4) 0.002(2) 0.005(3) -0.028(3)
C5 0.055(3) 0.058(3) 0.050(3) -0.009(3) -0.001(2) -0.030(3)
C6 0.039(3) 0.040(3) 0.040(3) -0.005(2) -0.005(2) -0.008(2)
C7 0.031(2) 0.031(2) 0.034(2) -0.0034(18) 0.0025(18) 0.0011(18)
C8 0.028(2) 0.030(2) 0.034(2) -0.0042(18) 0.0074(18) -0.0021(18)
C9 0.045(3) 0.038(2) 0.033(2) -0.005(2) 0.000(2) -0.0021(19)
C10 0.059(3) 0.047(3) 0.032(2) -0.002(2) -0.010(2) -0.010(2)
C11 0.057(3) 0.050(3) 0.027(2) 0.002(2) -0.003(2) 0.001(2)
C12 0.039(3) 0.042(3) 0.030(2) 0.002(2) 0.0023(19) 0.0049(19)
C13 0.054(3) 0.050(3) 0.030(2) -0.004(2) -0.001(2) 0.011(2)
C14 0.054(3) 0.043(3) 0.040(3) -0.009(2) 0.002(2) 0.011(2)
C15 0.035(2) 0.038(2) 0.035(2) -0.0007(19) -0.0006(19) 0.0013(19)
C16 0.040(3) 0.037(3) 0.051(3) -0.011(2) -0.001(2) 0.002(2)
C17 0.043(3) 0.049(3) 0.036(3) -0.012(2) -0.005(2) -0.004(2)
C18 0.038(2) 0.043(3) 0.026(2) -0.003(2) -0.0022(18) -0.0007(19)
C19 0.027(2) 0.033(2) 0.028(2) -0.0013(17) 0.0009(17) 0.0007(17)
C20 0.030(2) 0.035(2) 0.026(2) 0.0045(18) 0.0017(17) 0.0014(18)
N1 0.033(2) 0.0333(19) 0.0272(19) 0.0009(15) 0.0018(15) -0.0008(15)
N2 0.0291(18) 0.0335(19) 0.0261(18) -0.0026(15) 0.0024(14) -0.0007(14)
O1 0.0310(15) 0.0284(15) 0.0349(16) -0.0012(12) -0.0008(12) 0.0018(12)
O2 0.0292(17) 0.0342(17) 0.068(2) 0.0063(13) -0.0034(15) 0.0008(15)
O3 0.0409(17) 0.0386(17) 0.0349(17) 0.0004(13) -0.0023(14) -0.0103(13)
O4 0.0337(16) 0.0298(16) 0.0432(18) 0.0029(13) -0.0031(13) -0.0023(13)
O5 0.0360(18) 0.0356(17) 0.0329(17) 0.0033(14) 0.0010(13) -0.0023(14)
O6 0.0376(18) 0.0334(17) 0.0293(16) -0.0010(14) 0.0023(12) -0.0015(14)
O7 0.0280(17) 0.0381(19) 0.0474(19) 0.0029(14) 0.0000(14) 0.0003(15)

loop_
_atom_type_symbol
_atom_type_description
_atom_type_scat_dispersion_real
_atom_type_scat_dispersion_imag
_atom_type_scat_source
C C 0.0033 0.0016 'International Tables Vol C Tables 4.2.6.8 and 6.1.1.4'
H H 0.0000 0.0000 'International Tables Vol C Tables 4.2.6.8 and 6.1.1.4'
N N 0.0061 0.0033 'International Tables Vol C Tables 4.2.6.8 and 6.1.1.4'
O O 0.0106 0.0060 'International Tables Vol C Tables 4.2.6.8 and 6.1.1.4'
Co Co 0.3494 0.9721 'International Tables Vol C Tables 4.2.6.8 and 6.1.1.4'

loop_
_geom_angle_atom_site_label_1
_geom_angle_atom_site_label_2
_geom_angle_atom_site_label_3
_geom_angle
O1 Co1 O7 87.78(12)
O1 Co1 N2 177.61(12)
O7 Co1 N2 94.53(13)
O1 Co1 O6 85.03(11)
O7 Co1 O6 93.97(12)
N2 Co1 O6 95.43(12)
O1 Co1 N1 100.63(12)
O7 Co1 N1 93.88(12)
N2 Co1 N1 78.61(12)
O6 Co1 N1 170.49(12)
O1 Co1 O5 86.69(11)
O7 Co1 O5 174.34(13)
N2 Co1 O5 90.99(12)
O6 Co1 O5 86.76(11)
N1 Co1 O5 85.96(12)
O2 C1 O1 124.7(4)
O2 C1 C2 117.6(4)
O1 C1 C2 117.7(4)
C1 C2 C7 112.0(3)
C1 C2 C3 111.9(3)
C7 C2 C3 110.8(3)
C1 C2 H2A 107.3
C7 C2 H2A 107.3
C3 C2 H2A 107.3
C4 C3 C2 111.6(4)
C4 C3 H3A 109.3
C2 C3 H3A 109.3
C4 C3 H3B 109.3
C2 C3 H3B 109.3
H3A C3 H3B 108.0
C5 C4 C3 123.3(4)
C5 C4 H4A 118.3
C3 C4 H4A 118.3
C4 C5 C6 124.8(5)
C4 C5 H5C 117.6
C6 C5 H5C 117.6
C5 C6 C7 112.8(4)
C5 C6 H6C 109.0
C7 C6 H6C 109.0
C5 C6 H6D 109.0
C7 C6 H6D 109.0
H6C C6 H6D 107.8
C8 C7 C2 110.7(3)
C8 C7 C6 114.2(3)
C2 C7 C6 112.3(3)
C8 C7 H7C 106.4
C2 C7 H7C 106.4
C6 C7 H7C 106.4
O3 C8 O4 123.2(4)
O3 C8 C7 117.1(4)
O4 C8 C7 119.7(4)
N1 C9 C10 122.1(4)
N1 C9 H9A 119.0
C10 C9 H9A 119.0
C11 C10 C9 119.8(4)
C11 C10 H10A 120.1
C9 C10 H10A 120.1
C10 C11 C12 120.3(4)
C10 C11 H11A 119.9
C12 C11 H11A 119.9
C11 C12 C20 116.2(4)
C11 C12 C13 124.7(4)
C20 C12 C13 119.0(4)
C14 C13 C12 121.4(4)
C14 C13 H13A 119.3
C12 C13 H13A 119.3
C13 C14 C15 120.9(4)
C13 C14 H14A 119.6
C15 C14 H14A 119.6
C19 C15 C16 117.6(4)
C19 C15 C14 119.3(4)
C16 C15 C14 123.1(4)
C17 C16 C15 119.0(4)
C17 C16 H16A 120.5
C15 C16 H16A 120.5
C16 C17 C18 119.4(4)
C16 C17 H17A 120.3
C18 C17 H17A 120.3
N2 C18 C17 123.8(4)
N2 C18 H18A 118.1
C17 C18 H18A 118.1
N2 C19 C15 122.9(4)
N2 C19 C20 116.8(3)
C15 C19 C20 120.3(4)
N1 C20 C12 123.0(4)
N1 C20 C19 117.9(3)
C12 C20 C19 119.1(4)
C9 N1 C20 118.6(3)
C9 N1 Co1 128.3(3)
C20 N1 Co1 113.0(3)
C18 N2 C19 117.3(3)
C18 N2 Co1 129.1(3)
C19 N2 Co1 113.6(2)
C1 O1 Co1 126.8(2)
Co1 O5 H5A 109(3)
Co1 O5 H5B 107(3)
H5A O5 H5B 108(3)
Co1 O6 H6A 119(3)
Co1 O6 H6B 110(3)
H6A O6 H6B 107(3)
Co1 O7 H7A 101(3)
Co1 O7 H7B 133(3)
H7A O7 H7B 108(3)

loop_
_geom_bond_atom_site_label_1
_geom_bond_atom_site_label_2
_geom_bond_distance
Co1 O1 2.071(3)
Co1 O7 2.074(3)
Co1 N2 2.107(3)
Co1 O6 2.115(3)
Co1 N1 2.122(3)
Co1 O5 2.152(3)
C1 O2 1.250(5)
C1 O1 1.268(5)
C1 C2 1.525(6)
C2 C7 1.530(6)
C2 C3 1.533(6)
C2 H2A 0.9800
C3 C4 1.477(7)
C3 H3A 0.9700
C3 H3B 0.9700
C4 C5 1.315(7)
C4 H4A 0.9300
C5 C6 1.494(6)
C5 H5C 0.9300
C6 C7 1.531(6)
C6 H6C 0.9700
C6 H6D 0.9700
C7 C8 1.521(5)
C7 H7C 0.9800
C8 O3 1.250(5)
C8 O4 1.264(5)
C9 N1 1.319(5)
C9 C10 1.403(6)
C9 H9A 0.9300
C10 C11 1.345(6)
C10 H10A 0.9300
C11 C12 1.407(6)
C11 H11A 0.9300
C12 C20 1.412(5)
C12 C13 1.418(6)
C13 C14 1.348(6)
C13 H13A 0.9300
C14 C15 1.427(6)
C14 H14A 0.9300
C15 C19 1.387(6)
C15 C16 1.415(6)
C16 C17 1.355(6)
C16 H16A 0.9300
C17 C18 1.386(6)
C17 H17A 0.9300
C18 N2 1.319(5)
C18 H18A 0.9300
C19 N2 1.364(5)
C19 C20 1.433(5)
C20 N1 1.349(5)
O5 H5A 0.852(19)
O5 H5B 0.854(19)
O6 H6A 0.860(19)
O6 H6B 0.859(19)
O7 H7A 0.859(18)
O7 H7B 0.858(19)

loop_
_geom_hbond_atom_site_label_D
_geom_hbond_atom_site_label_H
_geom_hbond_atom_site_label_A
_geom_hbond_site_symmetry_A
_geom_hbond_distance_DH
_geom_hbond_distance_HA
_geom_hbond_distance_DA
_geom_hbond_angle_DHA
O5 H5A O3 3_665 0.85(3) 1.85(3) 2.695(4) 171(4)
O5 H5B O4 1_555 0.86(4) 2.06(4) 2.912(4) 172(4)
O6 H6A O4 3_665 0.86(3) 1.86(4) 2.716(4) 174(5)
O6 H6B O3 1_555 0.86(3) 1.99(3) 2.835(4) 165(3)
O7 H7A O2 1_555 0.86(3) 1.77(4) 2.610(4) 165(4)
O7 H7B O4 1_455 0.86(3) 1.87(3) 2.734(4) 175(4)

loop_
_geom_torsion_atom_site_label_1
_geom_torsion_atom_site_label_2
_geom_torsion_atom_site_label_3
_geom_torsion_atom_site_label_4
_geom_torsion
O2 C1 C2 C7 -179.6(3)
O1 C1 C2 C7 -3.0(5)
O2 C1 C2 C3 55.3(5)
O1 C1 C2 C3 -128.1(4)
C1 C2 C3 C4 77.6(5)
C7 C2 C3 C4 -48.1(5)
C2 C3 C4 C5 20.1(7)
C3 C4 C5 C6 1.7(9)
C4 C5 C6 C7 5.8(7)
C1 C2 C7 C8 59.8(4)
C3 C2 C7 C8 -174.5(3)
C1 C2 C7 C6 -69.1(4)
C3 C2 C7 C6 56.6(5)
C5 C6 C7 C8 -161.8(4)
C5 C6 C7 C2 -34.8(5)
C2 C7 C8 O3 34.0(5)
C6 C7 C8 O3 161.9(4)
C2 C7 C8 O4 -146.7(4)
C6 C7 C8 O4 -18.9(5)
N1 C9 C10 C11 -0.2(7)
C9 C10 C11 C12 0.1(7)
C10 C11 C12 C20 0.3(7)
C10 C11 C12 C13 -179.0(5)
C11 C12 C13 C14 -180.0(5)
C20 C12 C13 C14 0.7(7)
C12 C13 C14 C15 -0.8(7)
C13 C14 C15 C19 0.7(7)
C13 C14 C15 C16 -178.1(4)
C19 C15 C16 C17 0.4(6)
C14 C15 C16 C17 179.2(4)
C15 C16 C17 C18 0.2(7)
C16 C17 C18 N2 -0.4(7)
C16 C15 C19 N2 -0.9(6)
C14 C15 C19 N2 -179.8(4)
C16 C15 C19 C20 178.4(4)
C14 C15 C19 C20 -0.5(6)
C11 C12 C20 N1 -0.6(6)
C13 C12 C20 N1 178.8(4)
C11 C12 C20 C19 -179.8(4)
C13 C12 C20 C19 -0.4(6)
N2 C19 C20 N1 0.4(5)
C15 C19 C20 N1 -178.9(4)
N2 C19 C20 C12 179.7(3)
C15 C19 C20 C12 0.4(6)
C10 C9 N1 C20 -0.1(6)
C10 C9 N1 Co1 -177.0(3)
C12 C20 N1 C9 0.5(6)
C19 C20 N1 C9 179.7(4)
C12 C20 N1 Co1 177.9(3)
C19 C20 N1 Co1 -2.9(4)
O1 Co1 N1 C9 2.4(4)
O7 Co1 N1 C9 -86.0(4)
N2 Co1 N1 C9 -179.9(4)
O5 Co1 N1 C9 88.3(4)
O1 Co1 N1 C20 -174.6(3)
O7 Co1 N1 C20 96.9(3)
N2 Co1 N1 C20 3.1(3)
O5 Co1 N1 C20 -88.7(3)
C17 C18 N2 C19 -0.1(6)
C17 C18 N2 Co1 178.9(3)
C15 C19 N2 C18 0.7(6)
C20 C19 N2 C18 -178.6(4)
C15 C19 N2 Co1 -178.4(3)
C20 C19 N2 Co1 2.3(4)
O7 Co1 N2 C18 85.1(4)
O6 Co1 N2 C18 -9.4(4)
N1 Co1 N2 C18 178.1(4)
O5 Co1 N2 C18 -96.2(4)
O1 Co1 N2 C19 69(3)
O7 Co1 N2 C19 -95.9(3)
O6 Co1 N2 C19 169.6(3)
N1 Co1 N2 C19 -2.9(3)
O5 Co1 N2 C19 82.8(3)
O2 C1 O1 Co1 34.6(6)
C2 C1 O1 Co1 -141.7(3)
O7 Co1 O1 C1 -36.1(3)
O6 Co1 O1 C1 58.1(3)
N1 Co1 O1 C1 -129.6(3)
O5 Co1 O1 C1 145.1(3)
